data_7227888
loop_
_publ_author_name
'Ito, Suguru'
'Taguchi, Tomohiro'
'Yamada, Takeshi'
'Ubukata, Takashi'
'Yamaguchi, Yoshitaka'
'Asami, Masatoshi'

_publ_section_title
;
 Indolylbenzothiadiazoles with varying substituents on the indole ring: a
 systematic study on the self-recovering mechanochromic luminescence
;
_journal_issue 28
_journal_name_full 'RSC Adv.'
_journal_page_first 16953
_journal_paper_doi 10.1039/C7RA01006K
_journal_volume 7
_journal_year 2017
_chemical_formula_moiety 'C23 H18 Cl3 N3 O2 S2'
_chemical_formula_sum 'C23 H18 Cl3 N3 O2 S2'
_chemical_formula_weight 538.89
_chemical_melting_point 451.0(4)
_chemical_name_systematic ' 4-(3-Methyl-1-tosyl-1H-indol-2-yl)-2,1,3-benzothiaziazole'
_space_group_crystal_system triclinic
_space_group_IT_number 2
_space_group_name_Hall '-P 1'
_space_group_name_H-M_alt 'P -1'
_symmetry_space_group_name_Hall '-P 1'
_symmetry_space_group_name_H-M 'P -1'
_atom_sites_solution_hydrogens geom
_atom_sites_solution_primary direct
_atom_sites_solution_secondary difmap
_audit_update_record
;
2016-12-19 deposited with the CCDC.
2017-03-10 downloaded from the CCDC.
;
_cell_angle_alpha 109.674(6)
_cell_angle_beta 98.760(4)
_cell_angle_gamma 115.528(4)
_cell_formula_units_Z 2
_cell_length_a 11.305(8)
_cell_length_b 11.319(8)
_cell_length_c 11.788(8)
_cell_measurement_reflns_used 3628
_cell_measurement_temperature 223
_cell_measurement_theta_max 30.51
_cell_measurement_theta_min 2.14
_cell_volume 1200.6(15)
_computing_cell_refinement CrystalClear
_computing_data_collection 'CrystalClear (Rigaku Inc., 2007)'
_computing_data_reduction CrystalClear
_computing_molecular_graphics 'CrystalStructure 4.1.1'
_computing_publication_material 'CrystalStructure 4.1.1 (Rigaku, 2015)'
_computing_structure_refinement 'SHELXL Version 2014/3 (Sheldrick, 2008)'
_computing_structure_solution 'SIR2011 (Burla, et al., 2012)'
_diffrn_ambient_temperature 223
_diffrn_detector_area_resol_mean 7.314
_diffrn_measured_fraction_theta_full 0.941
_diffrn_measured_fraction_theta_max 0.944
_diffrn_measurement_device_type 'Rigaku Mercury70'
_diffrn_measurement_method \w
_diffrn_radiation_type 'Mo K\a'
_diffrn_radiation_wavelength 0.71075
_diffrn_reflns_av_R_equivalents 0.0363
_diffrn_reflns_Laue_measured_fraction_full 0.941
_diffrn_reflns_Laue_measured_fraction_max 0.944
_diffrn_reflns_limit_h_max 14
_diffrn_reflns_limit_h_min -8
_diffrn_reflns_limit_k_max 14
_diffrn_reflns_limit_k_min -14
_diffrn_reflns_limit_l_max 13
_diffrn_reflns_limit_l_min -15
_diffrn_reflns_number 8608
_diffrn_reflns_point_group_measured_fraction_full 0.941
_diffrn_reflns_point_group_measured_fraction_max 0.944
_diffrn_reflns_theta_full 25.242
_diffrn_reflns_theta_max 27.492
_diffrn_reflns_theta_min 3.077
_diffrn_standards_number 0
_exptl_absorpt_coefficient_mu 0.582
_exptl_absorpt_correction_T_max 0.792
_exptl_absorpt_correction_T_min 0.717
_exptl_absorpt_correction_type numerical
_exptl_absorpt_process_details 'NUMABS (Rigaku, 1999)'
_exptl_crystal_colour yellow
_exptl_crystal_density_diffrn 1.490
_exptl_crystal_density_method 'not measured'
_exptl_crystal_description prism
_exptl_crystal_F_000 552.00
_exptl_crystal_preparation ', Luminescent'
_exptl_crystal_recrystallization_method 'Re-crystallisation from solvent: hexane/diethyl ether'
_exptl_crystal_size_max 0.600
_exptl_crystal_size_mid 0.600
_exptl_crystal_size_min 0.400
_refine_diff_density_max 0.90
_refine_diff_density_min -0.70
_refine_ls_extinction_method none
_refine_ls_goodness_of_fit_ref 1.053
_refine_ls_hydrogen_treatment constr
_refine_ls_number_parameters 298
_refine_ls_number_reflns 5216
_refine_ls_number_restraints 0
_refine_ls_R_factor_all 0.0747
_refine_ls_R_factor_gt 0.0658
_refine_ls_shift/su_max 0.000
_refine_ls_structure_factor_coef Fsqd
_refine_ls_weighting_details 'w = 1/[\s^2^(Fo^2^)+(0.1080P)^2^+0.4990P] where P=(Fo^2^+2Fc^2^)/3'
_refine_ls_weighting_scheme calc
_refine_ls_wR_factor_gt 0.1810
_refine_ls_wR_factor_ref 0.1911
_reflns_Friedel_coverage 0.000
_reflns_number_gt 4317
_reflns_number_total 5216
_reflns_threshold_expression F^2^>2.0\s(F^2^)
_cod_data_source_file c7ra01006k2.cif
_cod_data_source_block TMCA068
_cod_depositor_comments
;
The following automatic conversions were performed:

'_chemical_melting_point' value '450.65-451.45' was changed to
'451.0(4)' - the average value was taken and precision was estimated.

Automatic conversion script
Id: cif_fix_values 4973 2017-02-22 13:04:09Z antanas 
;
_cod_original_cell_volume 1200.7(14)
_cod_database_code 7227888
_shelxl_version_number 2014-3

loop_
_space_group_symop_id
_space_group_symop_operation_xyz
1 +X,+Y,+Z
2 -X,-Y,-Z

loop_
_atom_site_label
_atom_site_type_symbol
_atom_site_fract_x
_atom_site_fract_y
_atom_site_fract_z
_atom_site_U_iso_or_equiv
_atom_site_adp_type
_atom_site_occupancy
_atom_site_site_symmetry_order
_atom_site_calc_flag
_atom_site_refinement_flags_posn
_atom_site_refinement_flags_adp
Cl1 Cl 0.70561(11) 0.66744(11) 0.32412(10) 0.0705(3) Uani 1 1 d . .
Cl2 Cl 0.84182(13) 0.52624(13) 0.3899(2) 0.1337(8) Uani 1 1 d . .
Cl3 Cl 0.54191(12) 0.37126(14) 0.28626(12) 0.0958(4) Uani 1 1 d . .
S1 S 0.28701(6) 0.73431(6) 0.04198(5) 0.0343(2) Uani 1 1 d . .
S2 S 0.34654(8) 0.28278(8) -0.03771(7) 0.0482(2) Uani 1 1 d . .
O1 O 0.3597(2) 0.8102(2) -0.02307(18) 0.0490(5) Uani 1 1 d . .
O2 O 0.1890(2) 0.58015(19) -0.02783(16) 0.0423(4) Uani 1 1 d . .
N1 N 0.4098(2) 0.7590(2) 0.16176(18) 0.0313(4) Uani 1 1 d . .
N2 N 0.3735(2) 0.4426(2) 0.0485(2) 0.0383(5) Uani 1 1 d . .
N3 N 0.2125(3) 0.1799(2) -0.0122(2) 0.0458(6) Uani 1 1 d . .
C1 C 0.5310(2) 0.9003(3) 0.2427(2) 0.0337(5) Uani 1 1 d . .
C2 C 0.6100(3) 1.0114(3) 0.2135(3) 0.0436(6) Uani 1 1 d . .
H2 H 0.5840 1.0045 0.1308 0.052 Uiso 1 1 calc R U
C3 C 0.7297(3) 1.1335(3) 0.3124(4) 0.0566(9) Uani 1 1 d . .
H3 H 0.7857 1.2113 0.2961 0.068 Uiso 1 1 calc R U
C4 C 0.7696(3) 1.1447(3) 0.4351(4) 0.0599(9) Uani 1 1 d . .
H4 H 0.8525 1.2284 0.4992 0.072 Uiso 1 1 calc R U
C5 C 0.6891(3) 1.0349(3) 0.4635(3) 0.0516(7) Uani 1 1 d . .
H5 H 0.7152 1.0427 0.5465 0.062 Uiso 1 1 calc R U
C6 C 0.5670(3) 0.9109(3) 0.3657(2) 0.0364(5) Uani 1 1 d . .
C7 C 0.4659(3) 0.7783(3) 0.3639(2) 0.0352(5) Uani 1 1 d . .
C8 C 0.3720(2) 0.6885(3) 0.2422(2) 0.0310(5) Uani 1 1 d . .
C9 C 0.2625(2) 0.5339(3) 0.1918(2) 0.0316(5) Uani 1 1 d . .
C10 C 0.1554(3) 0.4895(3) 0.2380(3) 0.0407(6) Uani 1 1 d . .
H10 H 0.1446 0.5610 0.2969 0.049 Uiso 1 1 calc R U
C11 C 0.0596(3) 0.3385(3) 0.1999(3) 0.0501(7) Uani 1 1 d . .
H11 H -0.0128 0.3135 0.2336 0.060 Uiso 1 1 calc R U
C12 C 0.0702(3) 0.2295(3) 0.1161(3) 0.0450(6) Uani 1 1 d . .
H12 H 0.0061 0.1303 0.0913 0.054 Uiso 1 1 calc R U
C13 C 0.1808(3) 0.2703(3) 0.0676(2) 0.0377(5) Uani 1 1 d . .
C14 C 0.2746(2) 0.4209(3) 0.1028(2) 0.0316(5) Uani 1 1 d . .
C15 C 0.4734(3) 0.7421(4) 0.4749(3) 0.0497(7) Uani 1 1 d . .
H15A H 0.5507 0.8266 0.5505 0.060 Uiso 1 1 calc R U
H15B H 0.3867 0.7164 0.4919 0.060 Uiso 1 1 calc R U
H15C H 0.4878 0.6599 0.4541 0.060 Uiso 1 1 calc R U
C16 C 0.2067(2) 0.8214(3) 0.1210(2) 0.0338(5) Uani 1 1 d . .
C17 C 0.2610(3) 0.9699(3) 0.1584(3) 0.0399(6) Uani 1 1 d . .
H17 H 0.3375 1.0234 0.1379 0.048 Uiso 1 1 calc R U
C18 C 0.1997(3) 1.0378(3) 0.2269(3) 0.0427(6) Uani 1 1 d . .
H18 H 0.2358 1.1384 0.2528 0.051 Uiso 1 1 calc R U
C19 C 0.0864(3) 0.9606(3) 0.2581(2) 0.0422(6) Uani 1 1 d . .
C20 C 0.0339(3) 0.8117(3) 0.2179(3) 0.0434(6) Uani 1 1 d . .
H20 H -0.0432 0.7579 0.2376 0.052 Uiso 1 1 calc R U
C21 C 0.0926(3) 0.7409(3) 0.1495(2) 0.0385(5) Uani 1 1 d . .
H21 H 0.0558 0.6401 0.1227 0.046 Uiso 1 1 calc R U
C22 C 0.0216(4) 1.0361(4) 0.3326(3) 0.0597(8) Uani 1 1 d . .
H22A H 0.0715 1.1391 0.3523 0.072 Uiso 1 1 calc R U
H22B H -0.0757 0.9908 0.2814 0.072 Uiso 1 1 calc R U
H22C H 0.0273 1.0271 0.4119 0.072 Uiso 1 1 calc R U
C23 C 0.6964(4) 0.5005(4) 0.2849(3) 0.0589(8) Uani 1 1 d . .
H23 H 0.6988 0.4634 0.1968 0.071 Uiso 1 1 calc R U

loop_
_atom_site_aniso_label
_atom_site_aniso_U_11
_atom_site_aniso_U_22
_atom_site_aniso_U_33
_atom_site_aniso_U_23
_atom_site_aniso_U_13
_atom_site_aniso_U_12
Cl1 0.0750(6) 0.0687(6) 0.0806(6) 0.0403(5) 0.0319(5) 0.0408(5)
Cl2 0.0692(7) 0.0664(7) 0.2058(17) 0.0358(9) -0.0230(9) 0.0301(6)
Cl3 0.0665(6) 0.0915(8) 0.0935(8) 0.0644(7) 0.0078(5) 0.0022(5)
S1 0.0379(3) 0.0339(3) 0.0293(3) 0.0158(2) 0.0108(2) 0.0164(3)
S2 0.0606(5) 0.0461(4) 0.0461(4) 0.0175(3) 0.0238(3) 0.0348(4)
O1 0.0611(13) 0.0543(12) 0.0426(10) 0.0317(9) 0.0262(9) 0.0285(10)
O2 0.0459(10) 0.0334(9) 0.0334(9) 0.0100(7) 0.0050(7) 0.0161(8)
N1 0.0293(9) 0.0301(9) 0.0338(10) 0.0162(8) 0.0130(8) 0.0129(8)
N2 0.0416(12) 0.0383(11) 0.0404(11) 0.0174(9) 0.0206(9) 0.0233(9)
N3 0.0527(14) 0.0356(11) 0.0430(12) 0.0141(10) 0.0080(10) 0.0237(10)
C1 0.0282(11) 0.0296(11) 0.0416(12) 0.0130(10) 0.0143(9) 0.0154(9)
C2 0.0387(14) 0.0376(13) 0.0574(16) 0.0224(12) 0.0272(12) 0.0178(11)
C3 0.0359(14) 0.0343(13) 0.087(2) 0.0182(15) 0.0321(15) 0.0113(11)
C4 0.0332(14) 0.0390(15) 0.070(2) -0.0003(14) 0.0108(14) 0.0105(12)
C5 0.0358(14) 0.0457(15) 0.0495(15) 0.0027(13) 0.0038(12) 0.0197(12)
C6 0.0313(12) 0.0358(12) 0.0391(12) 0.0106(10) 0.0111(10) 0.0201(10)
C7 0.0374(12) 0.0396(13) 0.0321(11) 0.0151(10) 0.0115(9) 0.0235(11)
C8 0.0342(12) 0.0329(11) 0.0325(11) 0.0171(9) 0.0156(9) 0.0195(10)
C9 0.0327(11) 0.0343(11) 0.0334(11) 0.0188(9) 0.0144(9) 0.0183(10)
C10 0.0416(14) 0.0444(14) 0.0458(14) 0.0245(12) 0.0246(11) 0.0238(12)
C11 0.0392(14) 0.0569(17) 0.0672(18) 0.0422(15) 0.0261(13) 0.0221(13)
C12 0.0378(13) 0.0389(13) 0.0544(15) 0.0269(12) 0.0108(12) 0.0140(11)
C13 0.0395(13) 0.0327(12) 0.0370(12) 0.0176(10) 0.0069(10) 0.0163(10)
C14 0.0324(11) 0.0338(11) 0.0322(11) 0.0181(9) 0.0126(9) 0.0171(9)
C15 0.0585(18) 0.0643(18) 0.0364(13) 0.0269(13) 0.0168(12) 0.0367(15)
C16 0.0317(11) 0.0326(11) 0.0332(11) 0.0163(9) 0.0060(9) 0.0143(9)
C17 0.0356(13) 0.0342(12) 0.0462(14) 0.0213(11) 0.0085(11) 0.0145(10)
C18 0.0424(14) 0.0345(12) 0.0439(13) 0.0158(11) 0.0049(11) 0.0188(11)
C19 0.0429(14) 0.0472(14) 0.0350(12) 0.0149(11) 0.0069(10) 0.0270(12)
C20 0.0377(13) 0.0476(15) 0.0469(14) 0.0245(12) 0.0143(11) 0.0216(12)
C21 0.0337(12) 0.0347(12) 0.0451(13) 0.0211(11) 0.0094(10) 0.0152(10)
C22 0.068(2) 0.066(2) 0.0498(16) 0.0177(15) 0.0217(15) 0.0444(18)
C23 0.0564(19) 0.0505(17) 0.0532(17) 0.0147(14) 0.0195(14) 0.0210(15)

loop_
_atom_type_symbol
_atom_type_description
_atom_type_scat_dispersion_real
_atom_type_scat_dispersion_imag
_atom_type_scat_source
C C 0.0033 0.0016
;
International Tables for Crystallography
(Vol. C, Tables 4.2.6.8 and 6.1.1.4)
;
H H 0.0000 0.0000
;
International Tables for Crystallography
(Vol. C, Table 6.1.1.4)
;
N N 0.0061 0.0033
;
International Tables for Crystallography
(Vol. C, Tables 4.2.6.8 and 6.1.1.4)
;
O O 0.0106 0.0060
;
International Tables for Crystallography
(Vol. C, Tables 4.2.6.8 and 6.1.1.4)
;
S S 0.1246 0.1234
;
International Tables for Crystallography
(Vol. C, Tables 4.2.6.8 and 6.1.1.4)
;
Cl Cl 0.1484 0.1585
;
International Tables for Crystallography
(Vol. C, Tables 4.2.6.8 and 6.1.1.4)
;

loop_
_geom_angle_atom_site_label_1
_geom_angle_atom_site_label_2
_geom_angle_atom_site_label_3
_geom_angle
O1 S1 O2 119.11(12)
O1 S1 N1 106.22(12)
O2 S1 N1 106.79(11)
O1 S1 C16 110.25(13)
O2 S1 C16 109.34(13)
N1 S1 C16 103.97(11)
N2 S2 N3 100.95(12)
C1 N1 C8 106.54(19)
C1 N1 S1 120.92(17)
C8 N1 S1 120.92(16)
C14 N2 S2 106.28(18)
C13 N3 S2 106.59(19)
C2 C1 C6 122.2(2)
C2 C1 N1 130.2(2)
C6 C1 N1 107.5(2)
C1 C2 C3 116.6(3)
C1 C2 H2 121.7
C3 C2 H2 121.7
C2 C3 C4 122.2(3)
C2 C3 H3 118.9
C4 C3 H3 118.9
C5 C4 C3 120.7(3)
C5 C4 H4 119.7
C3 C4 H4 119.7
C4 C5 C6 118.3(3)
C4 C5 H5 120.8
C6 C5 H5 120.8
C1 C6 C5 120.0(3)
C1 C6 C7 108.5(2)
C5 C6 C7 131.4(3)
C8 C7 C6 107.9(2)
C8 C7 C15 126.9(3)
C6 C7 C15 124.9(2)
C7 C8 N1 109.5(2)
C7 C8 C9 126.6(2)
N1 C8 C9 123.2(2)
C10 C9 C14 116.7(2)
C10 C9 C8 122.7(2)
C14 C9 C8 120.1(2)
C9 C10 C11 122.2(3)
C9 C10 H10 118.9
C11 C10 H10 118.9
C12 C11 C10 121.9(3)
C12 C11 H11 119.1
C10 C11 H11 119.1
C11 C12 C13 117.9(3)
C11 C12 H12 121.1
C13 C12 H12 121.1
N3 C13 C12 127.1(2)
N3 C13 C14 112.4(2)
C12 C13 C14 120.5(2)
N2 C14 C13 113.7(2)
N2 C14 C9 125.5(2)
C13 C14 C9 120.8(2)
C7 C15 H15A 109.5
C7 C15 H15B 109.5
H15A C15 H15B 109.5
C7 C15 H15C 109.5
H15A C15 H15C 109.5
H15B C15 H15C 109.5
C17 C16 C21 121.2(2)
C17 C16 S1 119.7(2)
C21 C16 S1 119.00(19)
C16 C17 C18 118.5(3)
C16 C17 H17 120.8
C18 C17 H17 120.8
C19 C18 C17 121.7(2)
C19 C18 H18 119.2
C17 C18 H18 119.2
C20 C19 C18 118.2(2)
C20 C19 C22 120.9(3)
C18 C19 C22 120.9(3)
C21 C20 C19 121.5(3)
C21 C20 H20 119.2
C19 C20 H20 119.2
C20 C21 C16 118.9(2)
C20 C21 H21 120.5
C16 C21 H21 120.5
C19 C22 H22A 109.5
C19 C22 H22B 109.5
H22A C22 H22B 109.5
C19 C22 H22C 109.5
H22A C22 H22C 109.5
H22B C22 H22C 109.5
Cl3 C23 Cl1 111.6(2)
Cl3 C23 Cl2 111.0(2)
Cl1 C23 Cl2 109.78(18)
Cl3 C23 H23 108.1
Cl1 C23 H23 108.1
Cl2 C23 H23 108.1

loop_
_geom_bond_atom_site_label_1
_geom_bond_atom_site_label_2
_geom_bond_distance
Cl1 C23 1.738(4)
Cl2 C23 1.745(4)
Cl3 C23 1.736(4)
S1 O1 1.425(2)
S1 O2 1.428(2)
S1 N1 1.674(2)
S1 C16 1.754(3)
S2 N2 1.610(2)
S2 N3 1.611(3)
N1 C1 1.426(3)
N1 C8 1.434(3)
N2 C14 1.344(3)
N3 C13 1.353(3)
C1 C2 1.384(4)
C1 C6 1.395(4)
C2 C3 1.386(4)
C2 H2 0.9400
C3 C4 1.393(6)
C3 H3 0.9400
C4 C5 1.373(5)
C4 H4 0.9400
C5 C6 1.400(4)
C5 H5 0.9400
C6 C7 1.432(4)
C7 C8 1.357(3)
C7 C15 1.498(4)
C8 C9 1.468(3)
C9 C10 1.370(3)
C9 C14 1.431(3)
C10 C11 1.427(4)
C10 H10 0.9400
C11 C12 1.363(4)
C11 H11 0.9400
C12 C13 1.414(4)
C12 H12 0.9400
C13 C14 1.427(4)
C15 H15A 0.9700
C15 H15B 0.9700
C15 H15C 0.9700
C16 C17 1.388(4)
C16 C21 1.390(4)
C17 C18 1.392(4)
C17 H17 0.9400
C18 C19 1.391(4)
C18 H18 0.9400
C19 C20 1.390(4)
C19 C22 1.506(4)
C20 C21 1.385(4)
C20 H20 0.9400
C21 H21 0.9400
C22 H22A 0.9700
C22 H22B 0.9700
C22 H22C 0.9700
C23 H23 0.9900

loop_
_geom_torsion_atom_site_label_1
_geom_torsion_atom_site_label_2
_geom_torsion_atom_site_label_3
_geom_torsion_atom_site_label_4
_geom_torsion
O1 S1 N1 C1 45.9(2)
O2 S1 N1 C1 173.94(17)
C16 S1 N1 C1 -70.5(2)
O1 S1 N1 C8 -175.93(17)
O2 S1 N1 C8 -47.8(2)
C16 S1 N1 C8 67.7(2)
N3 S2 N2 C14 -0.1(2)
N2 S2 N3 C13 0.6(2)
C8 N1 C1 C2 179.3(2)
S1 N1 C1 C2 -37.3(3)
C8 N1 C1 C6 2.3(2)
S1 N1 C1 C6 145.73(17)
C6 C1 C2 C3 1.4(4)
N1 C1 C2 C3 -175.2(2)
C1 C2 C3 C4 0.3(4)
C2 C3 C4 C5 -1.4(5)
C3 C4 C5 C6 0.8(4)
C2 C1 C6 C5 -2.0(4)
N1 C1 C6 C5 175.3(2)
C2 C1 C6 C7 -179.3(2)
N1 C1 C6 C7 -2.1(3)
C4 C5 C6 C1 0.9(4)
C4 C5 C6 C7 177.5(3)
C1 C6 C7 C8 1.0(3)
C5 C6 C7 C8 -176.0(3)
C1 C6 C7 C15 175.3(2)
C5 C6 C7 C15 -1.6(4)
C6 C7 C8 N1 0.5(3)
C15 C7 C8 N1 -173.7(2)
C6 C7 C8 C9 170.5(2)
C15 C7 C8 C9 -3.7(4)
C1 N1 C8 C7 -1.8(2)
S1 N1 C8 C7 -145.17(18)
C1 N1 C8 C9 -172.2(2)
S1 N1 C8 C9 44.4(3)
C7 C8 C9 C10 62.7(4)
N1 C8 C9 C10 -128.6(3)
C7 C8 C9 C14 -108.9(3)
N1 C8 C9 C14 59.8(3)
C14 C9 C10 C11 -0.2(4)
C8 C9 C10 C11 -172.0(2)
C9 C10 C11 C12 0.7(4)
C10 C11 C12 C13 0.4(4)
S2 N3 C13 C12 179.6(2)
S2 N3 C13 C14 -0.9(3)
C11 C12 C13 N3 177.4(3)
C11 C12 C13 C14 -2.1(4)
S2 N2 C14 C13 -0.5(3)
S2 N2 C14 C9 177.2(2)
N3 C13 C14 N2 1.0(3)
C12 C13 C14 N2 -179.5(2)
N3 C13 C14 C9 -176.9(2)
C12 C13 C14 C9 2.7(4)
C10 C9 C14 N2 -179.0(2)
C8 C9 C14 N2 -7.0(4)
C10 C9 C14 C13 -1.5(3)
C8 C9 C14 C13 170.6(2)
O1 S1 C16 C17 -25.8(2)
O2 S1 C16 C17 -158.5(2)
N1 S1 C16 C17 87.7(2)
O1 S1 C16 C21 156.80(19)
O2 S1 C16 C21 24.0(2)
N1 S1 C16 C21 -89.7(2)
C21 C16 C17 C18 0.8(4)
S1 C16 C17 C18 -176.61(19)
C16 C17 C18 C19 -0.1(4)
C17 C18 C19 C20 -0.6(4)
C17 C18 C19 C22 179.9(3)
C18 C19 C20 C21 0.5(4)
C22 C19 C20 C21 -180.0(3)
C19 C20 C21 C16 0.1(4)
C17 C16 C21 C20 -0.8(4)
S1 C16 C21 C20 176.58(19)
